data_7051915
loop_
_publ_author_name
'Bazzini, Cristina'
'Caronna, Tullio'
'Fontana, Francesca'
'Macchi, Piero'
'Mele, Andrea'
'Natali Sora, Isabella'
'Panzeri, Walter'
'Sironi, Angelo'

_publ_section_title
;
 Synthesis, crystal structure and crystal packing of diaza[5]helicenes
;
_journal_issue 10
_journal_name_full 'New Journal of Chemistry'
_journal_page_first 1710
_journal_paper_doi 10.1039/b800050f
_journal_volume 32
_journal_year 2008
_chemical_formula_sum 'C20 H12 N2'
_chemical_formula_weight 280.32
_chemical_name_systematic
;
?
;
_space_group_IT_number 14
_symmetry_cell_setting monoclinic
_symmetry_space_group_name_Hall '-P 2ybc'
_symmetry_space_group_name_H-M 'P 1 21/c 1'
_atom_sites_solution_hydrogens geom
_atom_sites_solution_primary direct
_atom_sites_solution_secondary difmap
_audit_conform_dict_location ftp://ftp.iucr.org/pub/cif_core.dic
_audit_conform_dict_name cif_core.dic
_audit_conform_dict_version 2.3
_audit_creation_date 2007-12-30T18:36:17-00:00
_audit_creation_method 'WinGX routine CIF_UPDATE'
_cell_angle_alpha 90
_cell_angle_beta 104.210(10)
_cell_angle_gamma 90
_cell_formula_units_Z 4
_cell_length_a 9.957(3)
_cell_length_b 22.606(6)
_cell_length_c 6.2052(16)
_cell_measurement_reflns_used 1024
_cell_measurement_temperature 293(2)
_cell_measurement_theta_max 23.25
_cell_measurement_theta_min 3.1
_cell_volume 1354.0(6)
_computing_structure_refinement 'SHELXL-97 (Sheldrick, 1997)'
_diffrn_ambient_temperature 293(2)
_diffrn_measured_fraction_theta_full 0.998
_diffrn_measured_fraction_theta_max 0.998
_diffrn_radiation_monochromator graphite
_diffrn_radiation_type MoK\a
_diffrn_radiation_wavelength 0.71069
_diffrn_reflns_av_R_equivalents 0.1487
_diffrn_reflns_av_unetI/netI 0.1016
_diffrn_reflns_limit_h_max 11
_diffrn_reflns_limit_h_min -11
_diffrn_reflns_limit_k_max 25
_diffrn_reflns_limit_k_min -25
_diffrn_reflns_limit_l_max 6
_diffrn_reflns_limit_l_min -6
_diffrn_reflns_number 10773
_diffrn_reflns_theta_full 23.25
_diffrn_reflns_theta_max 23.25
_diffrn_reflns_theta_min 1.8
_exptl_absorpt_coefficient_mu 0.082
_exptl_absorpt_correction_type none
_exptl_crystal_density_diffrn 1.375
_exptl_crystal_density_method 'not measured'
_exptl_crystal_F_000 584
_exptl_crystal_size_max 0.3
_exptl_crystal_size_mid 0.2
_exptl_crystal_size_min 0.2
_refine_diff_density_max 0.262
_refine_diff_density_min -0.209
_refine_diff_density_rms 0.055
_refine_ls_extinction_method none
_refine_ls_goodness_of_fit_ref 0.933
_refine_ls_hydrogen_treatment constr
_refine_ls_matrix_type full
_refine_ls_number_parameters 200
_refine_ls_number_reflns 1942
_refine_ls_number_restraints 0
_refine_ls_restrained_S_all 0.933
_refine_ls_R_factor_all 0.1428
_refine_ls_R_factor_gt 0.063
_refine_ls_shift/su_max 0.003
_refine_ls_shift/su_mean 0.001
_refine_ls_structure_factor_coef Fsqd
_refine_ls_weighting_details 'calc w=1/[\s^2^(Fo^2^)+(0.0768P)^2^+0.0000P] where P=(Fo^2^+2Fc^2^)/3'
_refine_ls_weighting_scheme calc
_refine_ls_wR_factor_gt 0.143
_refine_ls_wR_factor_ref 0.1845
_reflns_number_gt 930
_reflns_number_total 1942
_reflns_threshold_expression >2sigma(I)
_cod_data_source_file b800050f.txt
_cod_data_source_block 4
_cod_database_code 7051915

loop_
_symmetry_equiv_pos_as_xyz
'x, y, z'
'-x, y+1/2, -z+1/2'
'-x, -y, -z'
'x, -y-1/2, z-1/2'

loop_
_atom_site_label
_atom_site_type_symbol
_atom_site_fract_x
_atom_site_fract_y
_atom_site_fract_z
_atom_site_U_iso_or_equiv
_atom_site_adp_type
_atom_site_occupancy
_atom_site_symmetry_multiplicity
_atom_site_calc_flag
_atom_site_refinement_flags
_atom_site_disorder_assembly
_atom_site_disorder_group
C2 C 0.1074(5) -0.4839(2) 0.2912(9) 0.0688(15) Uani 1 1 d . A 1
H2 H 0.0351 -0.4651 0.1912 0.083 Uiso 1 1 calc R A 1
C3 C 0.1483(6) -0.4621(2) 0.5097(9) 0.0733(15) Uani 0.87 1 d P A 1
H3 H 0.0998 -0.4314 0.5559 0.088 Uiso 0.87 1 calc PR A 1
C4 C 0.2571(6) -0.4861(2) 0.6484(9) 0.0746(16) Uani 1 1 d . A 1
H4 H 0.2861 -0.4717 0.7928 0.09 Uiso 1 1 calc R A 1
C5 C 0.4577(6) -0.5534(3) 0.7068(9) 0.0714(16) Uani 1 1 d . A 1
H5 H 0.4908 -0.5397 0.8515 0.086 Uiso 1 1 calc R A 1
C6 C 0.5336(5) -0.5924(2) 0.6223(9) 0.0703(16) Uani 1 1 d . A 1
H6 H 0.6221 -0.6027 0.7031 0.084 Uiso 1 1 calc R A 1
C7 C 0.5649(5) -0.6552(2) 0.3134(10) 0.0713(16) Uani 1 1 d . A 1
H7 H 0.6545 -0.6641 0.3935 0.086 Uiso 1 1 calc R A 1
C8 C 0.5163(6) -0.6772(2) 0.1073(10) 0.0693(15) Uani 1 1 d . A 1
H8 H 0.5766 -0.6974 0.0402 0.083 Uiso 1 1 calc R A 1
C9 C 0.3259(6) -0.6971(2) -0.2198(9) 0.0708(15) Uani 1 1 d . A 1
H9 H 0.3889 -0.7148 -0.2884 0.085 Uiso 1 1 calc R A 1
C10 C 0.1934(6) -0.6982(2) -0.3250(8) 0.0656(15) Uani 1 1 d . A 1
H10 H 0.1655 -0.7123 -0.4699 0.079 Uiso 1 1 calc R A 1
C11 C -0.0469(7) -0.6878(2) -0.2935(9) 0.0707(16) Uani 1 1 d . A 1
H11 H -0.0748 -0.7036 -0.436 0.085 Uiso 1 1 calc R A 1
C13 C -0.0973(5) -0.6541(2) 0.0191(8) 0.0620(14) Uani 1 1 d . A 1
H13 H -0.1615 -0.6472 0.1027 0.074 Uiso 1 1 calc R A 1
C14 C 0.0366(5) -0.63982(17) 0.1129(7) 0.0535(12) Uani 0.87 1 d P A 1
H14 H 0.0607 -0.6238 0.2553 0.064 Uiso 0.87 1 calc PR A 1
C15 C 0.2758(5) -0.5557(2) 0.3628(7) 0.0489(12) Uani 1 1 d . A 1
C16 C 0.3295(5) -0.5332(2) 0.5795(8) 0.0560(13) Uani 1 1 d . A 1
C17 C 0.3446(4) -0.60563(19) 0.2868(7) 0.0471(12) Uani 1 1 d . A 1
C18 C 0.4781(5) -0.6178(2) 0.4094(8) 0.0550(13) Uani 1 1 d . A 1
C19 C 0.2835(5) -0.63935(18) 0.0885(7) 0.0476(12) Uani 1 1 d . A 1
C20 C 0.3780(5) -0.67059(19) -0.0084(8) 0.0568(13) Uani 1 1 d . A 1
C21 C 0.1394(5) -0.64908(17) -0.0042(7) 0.0501(12) Uani 1 1 d . A 1
C22 C 0.0934(5) -0.67708(18) -0.2117(8) 0.0547(13) Uani 1 1 d . A 1
C1 C 0.1676(4) -0.53041(17) 0.2205(6) 0.0550(11) Uani 0.13 1 d P A 1
H1 H 0.1353 -0.5448 0.0767 0.066 Uiso 0.13 1 calc PR A 1
C12 C -0.1455(5) -0.67767(18) -0.1869(8) 0.0741(14) Uani 0.13 1 d P A 1
H12 H -0.2386 -0.6859 -0.2477 0.089 Uiso 0.13 1 calc PR A 1
N1 N 0.1676(4) -0.53041(17) 0.2205(6) 0.0550(11) Uani 0.87 1 d P B 2
N12 N -0.1455(5) -0.67767(18) -0.1869(8) 0.0741(14) Uani 0.87 1 d P C 2
N3 N 0.1483(6) -0.4621(2) 0.5097(9) 0.0733(15) Uani 0.13 1 d P D 2
N14 N 0.0366(5) -0.63982(17) 0.1129(7) 0.0535(12) Uani 0.13 1 d P E 2

loop_
_atom_site_aniso_label
_atom_site_aniso_U_11
_atom_site_aniso_U_22
_atom_site_aniso_U_33
_atom_site_aniso_U_23
_atom_site_aniso_U_13
_atom_site_aniso_U_12
C2 0.079(4) 0.054(3) 0.072(4) 0.008(3) 0.014(3) -0.003(3)
C3 0.096(4) 0.059(3) 0.070(4) -0.008(3) 0.030(3) -0.012(3)
C4 0.102(5) 0.067(4) 0.057(4) -0.010(3) 0.023(3) -0.019(3)
C5 0.080(4) 0.078(4) 0.051(3) -0.006(3) 0.007(3) -0.024(3)
C6 0.064(3) 0.072(4) 0.065(4) 0.019(3) -0.004(3) -0.019(3)
C7 0.059(3) 0.068(4) 0.088(4) 0.019(3) 0.020(3) -0.003(3)
C8 0.072(4) 0.060(3) 0.086(4) 0.005(3) 0.039(3) -0.002(3)
C9 0.107(5) 0.039(3) 0.077(4) -0.001(3) 0.042(4) -0.002(3)
C10 0.116(5) 0.041(3) 0.040(3) -0.004(2) 0.020(3) -0.003(3)
C11 0.108(5) 0.044(3) 0.048(3) 0.000(3) -0.005(3) -0.002(3)
C13 0.065(3) 0.053(3) 0.066(4) 0.008(3) 0.011(3) 0.003(3)
C14 0.068(3) 0.037(3) 0.052(3) 0.006(2) 0.010(3) -0.001(2)
C15 0.056(3) 0.050(3) 0.040(3) -0.002(2) 0.011(2) -0.014(2)
C16 0.067(3) 0.050(3) 0.052(3) -0.002(3) 0.016(3) -0.014(3)
C17 0.058(3) 0.040(3) 0.046(3) 0.006(2) 0.018(2) -0.007(2)
C18 0.056(3) 0.055(3) 0.055(3) 0.010(3) 0.014(3) -0.008(3)
C19 0.066(3) 0.037(3) 0.042(3) 0.013(2) 0.019(2) -0.005(2)
C20 0.073(4) 0.043(3) 0.062(4) 0.004(3) 0.033(3) -0.007(3)
C21 0.070(3) 0.033(3) 0.045(3) 0.002(2) 0.010(3) 0.000(2)
C22 0.078(4) 0.034(3) 0.047(3) 0.001(2) 0.006(3) -0.001(2)
C1 0.066(3) 0.045(3) 0.054(3) 0.001(2) 0.015(2) 0.000(2)
C12 0.085(4) 0.057(3) 0.068(3) -0.003(2) -0.004(3) -0.005(2)
N1 0.066(3) 0.045(3) 0.054(3) 0.001(2) 0.015(2) 0.000(2)
N12 0.085(4) 0.057(3) 0.068(3) -0.003(2) -0.004(3) -0.005(2)
N3 0.096(4) 0.059(3) 0.070(4) -0.008(3) 0.030(3) -0.012(3)
N14 0.068(3) 0.037(3) 0.052(3) 0.006(2) 0.010(3) -0.001(2)

loop_
_atom_type_symbol
_atom_type_description
_atom_type_scat_dispersion_real
_atom_type_scat_dispersion_imag
_atom_type_scat_source
C C 0.0033 0.0016 'International Tables Vol C Tables 4.2.6.8 and 6.1.1.4'
H H 0 0 'International Tables Vol C Tables 4.2.6.8 and 6.1.1.4'
N N 0.0061 0.0033 'International Tables Vol C Tables 4.2.6.8 and 6.1.1.4'

loop_
_geom_angle_atom_site_label_1
_geom_angle_atom_site_label_2
_geom_angle_atom_site_label_3
_geom_angle
_geom_angle_site_symmetry_1
_geom_angle_site_symmetry_3
_geom_angle_publ_flag
C1 C2 C3 123.1(5) . . ?
C4 C3 C2 118.8(5) . . ?
C3 C4 C16 120.7(5) . . ?
C6 C5 C16 120.9(5) . . ?
C5 C6 C18 119.9(5) . . ?
C8 C7 C18 119.9(5) . . ?
C7 C8 C20 121.8(5) . . ?
C10 C9 C20 123.9(5) . . ?
C9 C10 C22 118.8(5) . . ?
C12 C11 C22 126.0(5) . . ?
C14 C13 C12 125.5(5) . . ?
C13 C14 C21 120.4(5) . . ?
C1 C15 C16 121.8(4) . . ?
C1 C15 C17 118.8(4) . . ?
C16 C15 C17 119.2(4) . . ?
C5 C16 C4 122.5(5) . . ?
C5 C16 C15 119.9(5) . . ?
C4 C16 C15 117.2(5) . . ?
C18 C17 C19 120.5(4) . . ?
C18 C17 C15 116.0(4) . . ?
C19 C17 C15 123.4(4) . . ?
C17 C18 C6 122.1(5) . . ?
C17 C18 C7 118.8(5) . . ?
C6 C18 C7 119.0(5) . . ?
C20 C19 C21 117.2(4) . . ?
C20 C19 C17 115.9(4) . . ?
C21 C19 C17 126.5(4) . . ?
C8 C20 C9 121.3(5) . . ?
C8 C20 C19 120.5(5) . . ?
C9 C20 C19 118.1(5) . . ?
C22 C21 C14 115.1(5) . . ?
C22 C21 C19 120.5(5) . . ?
C14 C21 C19 123.8(4) . . ?
C11 C22 C21 119.1(5) . . ?
C11 C22 C10 121.4(5) . . ?
C21 C22 C10 119.3(5) . . ?
C2 C1 C15 118.1(4) . . ?
C11 C12 C13 113.7(5) . . ?

loop_
_geom_bond_atom_site_label_1
_geom_bond_atom_site_label_2
_geom_bond_distance
_geom_bond_site_symmetry_2
_geom_bond_publ_flag
C2 C1 1.337(6) . ?
C2 C3 1.406(6) . ?
C3 C4 1.322(6) . ?
C4 C16 1.411(6) . ?
C5 C6 1.349(7) . ?
C5 C16 1.402(6) . ?
C6 C18 1.421(6) . ?
C7 C8 1.347(6) . ?
C7 C18 1.439(6) . ?
C8 C20 1.397(6) . ?
C9 C10 1.321(6) . ?
C9 C20 1.419(6) . ?
C10 C22 1.434(6) . ?
C11 C12 1.331(6) . ?
C11 C22 1.386(6) . ?
C13 C14 1.356(6) . ?
C13 C12 1.359(5) . ?
C14 C21 1.408(6) . ?
C15 C1 1.342(5) . ?
C15 C16 1.414(6) . ?
C15 C17 1.457(6) . ?
C17 C18 1.388(5) . ?
C17 C19 1.448(5) . ?
C19 C20 1.422(6) . ?
C19 C21 1.426(6) . ?
C21 C22 1.407(6) . ?
